data_4108971
loop_
_publ_author_name
'Mukund P. Sibi'
'Levi M. Stanley'
'Xiaoping Nie'
'Lakshmanan Venkatraman'
'Mei Liu'
'Craig P. Jasperse'

_publ_section_title
;
 The Role of Achiral Pyrazolidinone Templates in Enantioselective
 Diels-Alder Reactions: Scope, Limitations, and Conformational Insights
;
_journal_name_full 'Journal of the American Chemical Society'
_journal_page_first 395
_journal_page_last 405
_journal_paper_doi 10.1021/ja066425o
_journal_volume 129
_journal_year 2007
_chemical_formula_sum 'C20 H22 N2 O2'
_chemical_formula_weight 322.40
_chemical_name_systematic
;
 ?
;
_space_group_IT_number 14
_symmetry_cell_setting monoclinic
_symmetry_space_group_name_Hall '-P 2ybc'
_symmetry_space_group_name_H-M 'P 1 21/c 1'
_atom_sites_solution_hydrogens geom
_atom_sites_solution_primary direct
_atom_sites_solution_secondary difmap
_audit_creation_method SHELXL-97
_cell_angle_alpha 90.00
_cell_angle_beta 112.21(3)
_cell_angle_gamma 90.00
_cell_formula_units_Z 4
_cell_length_a 10.418(2)
_cell_length_b 22.807(5)
_cell_length_c 7.8760(16)
_cell_measurement_temperature 293(2)
_cell_volume 1732.5(7)
_computing_structure_refinement 'SHELXL-97 (Sheldrick, 1997)'
_diffrn_ambient_temperature 293(2)
_diffrn_measured_fraction_theta_full 0.909
_diffrn_measured_fraction_theta_max 0.909
_diffrn_radiation_monochromator graphite
_diffrn_radiation_source 'fine-focus sealed tube'
_diffrn_radiation_type MoK\a
_diffrn_radiation_wavelength 0.71073
_diffrn_reflns_av_R_equivalents 0.0857
_diffrn_reflns_av_sigmaI/netI 0.1196
_diffrn_reflns_limit_h_max 13
_diffrn_reflns_limit_h_min -13
_diffrn_reflns_limit_k_max 26
_diffrn_reflns_limit_k_min -28
_diffrn_reflns_limit_l_max 10
_diffrn_reflns_limit_l_min -10
_diffrn_reflns_number 13794
_diffrn_reflns_theta_full 27.80
_diffrn_reflns_theta_max 27.80
_diffrn_reflns_theta_min 2.11
_exptl_absorpt_coefficient_mu 0.080
_exptl_crystal_density_diffrn 1.236
_exptl_crystal_F_000 688
_refine_diff_density_max 0.160
_refine_diff_density_min -0.148
_refine_diff_density_rms 0.035
_refine_ls_extinction_coef 0.0077(9)
_refine_ls_extinction_expression Fc^*^=kFc[1+0.001xFc^2^\l^3^/sin(2\q)]^-1/4^
_refine_ls_extinction_method SHELXL
_refine_ls_goodness_of_fit_ref 0.916
_refine_ls_hydrogen_treatment mixed
_refine_ls_matrix_type full
_refine_ls_number_parameters 285
_refine_ls_number_reflns 3728
_refine_ls_number_restraints 0
_refine_ls_restrained_S_all 0.916
_refine_ls_R_factor_all 0.1877
_refine_ls_R_factor_gt 0.0492
_refine_ls_shift/su_max 1.355
_refine_ls_shift/su_mean 0.320
_refine_ls_structure_factor_coef Fsqd
_refine_ls_weighting_details 'calc w=1/[\s^2^(Fo^2^)+(0.0228P)^2^+0.9688P] where P=(Fo^2^+2Fc^2^)/3'
_refine_ls_weighting_scheme calc
_refine_ls_wR_factor_gt 0.0872
_refine_ls_wR_factor_ref 0.1226
_reflns_number_gt 1485
_reflns_number_total 3728
_reflns_threshold_expression >2sigma(I)
_cod_data_source_file ja066425osi20060905_053204.cif
_cod_data_source_block ma1_58
_cod_original_cell_volume 1732.6(6)
_cod_database_code 4108971

loop_
_symmetry_equiv_pos_as_xyz
'x, y, z'
'-x, y+1/2, -z+1/2'
'-x, -y, -z'
'x, -y-1/2, z-1/2'

loop_
_atom_site_label
_atom_site_type_symbol
_atom_site_fract_x
_atom_site_fract_y
_atom_site_fract_z
_atom_site_U_iso_or_equiv
_atom_site_adp_type
_atom_site_occupancy
_atom_site_symmetry_multiplicity
_atom_site_calc_flag
N1 N 0.7639(2) 0.15786(9) 0.1024(3) 0.0470(6) Uani 1 1 d
N2 N 0.74030(19) 0.13095(9) 0.2529(3) 0.0420(6) Uani 1 1 d
O1 O 0.7038(2) 0.16640(11) -0.2035(3) 0.0867(8) Uani 1 1 d
O2 O 0.9375(2) 0.21331(10) 0.0621(4) 0.0997(9) Uani 1 1 d
H1A H 0.262(3) 0.0873(13) -0.303(4) 0.081(2) Uiso 1 1 d
H1B H 0.323(3) 0.0389(13) -0.383(4) 0.081(2) Uiso 1 1 d
H1C H 0.350(3) 0.0385(13) -0.184(4) 0.081(2) Uiso 1 1 d
C1 C 0.3373(4) 0.0640(2) -0.2873(6) 0.0979(15) Uani 1 1 d
H2 H 0.456(3) 0.1310(12) -0.351(4) 0.081(2) Uiso 1 1 d
C2 C 0.4580(4) 0.10202(16) -0.2536(5) 0.0701(10) Uani 1 1 d
H3 H 0.573(3) 0.0761(12) -0.005(4) 0.081(2) Uiso 1 1 d
C3 C 0.5681(3) 0.10299(14) -0.1007(4) 0.0550(8) Uani 1 1 d
C4 C 0.6806(3) 0.14416(13) -0.0775(4) 0.0563(8) Uani 1 1 d
C5 C 0.8958(3) 0.18453(13) 0.1585(5) 0.0622(9) Uani 1 1 d
H6A H 1.066(3) 0.1548(12) 0.368(4) 0.081(2) Uiso 1 1 d
H6B H 0.970(3) 0.2011(13) 0.430(4) 0.081(2) Uiso 1 1 d
C6 C 0.9706(3) 0.16695(14) 0.3529(5) 0.0625(9) Uani 1 1 d
C7 C 0.8854(2) 0.11611(12) 0.3790(4) 0.0491(7) Uani 1 1 d
H8A H 0.672(3) 0.1568(12) 0.454(4) 0.081(2) Uiso 1 1 d
H8B H 0.714(3) 0.2120(13) 0.350(4) 0.081(2) Uiso 1 1 d
C8 C 0.6680(3) 0.17431(14) 0.3283(4) 0.0507(8) Uani 1 1 d
C9 C 0.5176(3) 0.18098(12) 0.2023(3) 0.0456(7) Uani 1 1 d
H10 H 0.544(3) 0.2611(12) 0.108(4) 0.081(2) Uiso 1 1 d
C10 C 0.4751(3) 0.23033(13) 0.0990(4) 0.0575(8) Uani 1 1 d
H11 H 0.309(3) 0.2727(13) -0.093(4) 0.081(2) Uiso 1 1 d
C11 C 0.3357(3) 0.23797(16) -0.0176(4) 0.0655(9) Uani 1 1 d
H12 H 0.146(3) 0.2023(12) -0.102(4) 0.081(2) Uiso 1 1 d
C12 C 0.2401(3) 0.19728(16) -0.0268(4) 0.0646(9) Uani 1 1 d
C13 C 0.2783(3) 0.14498(13) 0.0756(4) 0.0505(7) Uani 1 1 d
C14 C 0.4193(3) 0.13631(12) 0.1910(3) 0.0441(7) Uani 1 1 d
H15 H 0.551(3) 0.0760(12) 0.362(4) 0.081(2) Uiso 1 1 d
C15 C 0.4550(3) 0.08260(14) 0.2842(4) 0.0548(8) Uani 1 1 d
H16 H 0.389(3) 0.0022(12) 0.328(4) 0.081(2) Uiso 1 1 d
C16 C 0.3598(4) 0.03991(15) 0.2654(5) 0.0649(9) Uani 1 1 d
H17 H 0.154(3) 0.0170(12) 0.146(4) 0.081(2) Uiso 1 1 d
C17 C 0.2207(4) 0.04910(17) 0.1526(5) 0.0704(10) Uani 1 1 d
H18 H 0.088(3) 0.1067(12) -0.004(4) 0.081(2) Uiso 1 1 d
C18 C 0.1812(3) 0.10013(17) 0.0630(4) 0.0625(9) Uani 1 1 d
HM1A H 1.021(3) 0.0493(11) 0.377(4) 0.081(2) Uiso 1 1 d
HM1B H 0.914(3) 0.0640(12) 0.175(4) 0.081(2) Uiso 1 1 d
HM1C H 0.864(3) 0.0265(12) 0.318(4) 0.081(2) Uiso 1 1 d
CM1 C 0.9238(3) 0.05977(14) 0.3066(5) 0.0581(8) Uani 1 1 d
HM2A H 0.885(3) 0.1451(13) 0.629(4) 0.081(2) Uiso 1 1 d
HM2B H 0.990(3) 0.0926(12) 0.644(4) 0.081(2) Uiso 1 1 d
HM2C H 0.823(3) 0.0783(12) 0.583(4) 0.081(2) Uiso 1 1 d
CM2 C 0.8975(4) 0.10786(19) 0.5744(5) 0.0752(11) Uani 1 1 d

loop_
_atom_site_aniso_label
_atom_site_aniso_U_11
_atom_site_aniso_U_22
_atom_site_aniso_U_33
_atom_site_aniso_U_23
_atom_site_aniso_U_13
_atom_site_aniso_U_12
N1 0.0464(14) 0.0488(14) 0.0505(15) 0.0073(12) 0.0238(12) 0.0053(11)
N2 0.0390(12) 0.0499(14) 0.0393(13) 0.0015(11) 0.0173(11) 0.0044(10)
O1 0.1027(18) 0.1082(19) 0.0660(15) 0.0245(14) 0.0512(14) 0.0138(14)
O2 0.0822(17) 0.0832(17) 0.155(3) 0.0451(17) 0.0687(17) 0.0027(14)
C1 0.080(3) 0.132(5) 0.078(3) -0.037(3) 0.026(3) -0.007(3)
C2 0.071(2) 0.082(3) 0.058(2) -0.0057(18) 0.025(2) 0.007(2)
C3 0.060(2) 0.065(2) 0.0398(19) -0.0033(15) 0.0189(17) 0.0082(17)
C4 0.061(2) 0.060(2) 0.057(2) 0.0109(17) 0.0333(18) 0.0224(17)
C5 0.0502(19) 0.0445(18) 0.103(3) 0.0104(18) 0.0418(19) 0.0069(16)
C6 0.0449(18) 0.052(2) 0.088(3) -0.0074(18) 0.0221(18) -0.0024(16)
C7 0.0369(15) 0.0529(18) 0.0520(18) -0.0005(14) 0.0106(13) 0.0047(14)
C8 0.0403(16) 0.059(2) 0.0516(18) -0.0098(16) 0.0163(14) 0.0038(14)
C9 0.0400(16) 0.0522(18) 0.0478(17) -0.0046(14) 0.0201(13) 0.0073(14)
C10 0.057(2) 0.054(2) 0.067(2) -0.0005(17) 0.0293(17) 0.0067(16)
C11 0.063(2) 0.066(2) 0.066(2) 0.0147(17) 0.0227(19) 0.0203(19)
C12 0.0491(19) 0.081(3) 0.061(2) 0.0026(19) 0.0168(17) 0.017(2)
C13 0.0461(17) 0.064(2) 0.0432(17) -0.0050(15) 0.0196(14) 0.0079(16)
C14 0.0418(16) 0.0544(18) 0.0400(16) -0.0044(14) 0.0198(13) 0.0048(15)
C15 0.0532(19) 0.060(2) 0.058(2) 0.0024(17) 0.0283(16) 0.0040(18)
C16 0.075(2) 0.062(2) 0.067(2) 0.0055(17) 0.038(2) 0.006(2)
C17 0.072(3) 0.073(3) 0.079(3) -0.013(2) 0.043(2) -0.016(2)
C18 0.0459(18) 0.087(3) 0.058(2) -0.013(2) 0.0231(16) -0.007(2)
CM1 0.0496(18) 0.051(2) 0.073(2) 0.0073(18) 0.0226(18) 0.0092(15)
CM2 0.054(2) 0.110(3) 0.050(2) 0.001(2) 0.0056(17) 0.014(2)

loop_
_atom_type_symbol
_atom_type_description
_atom_type_scat_dispersion_real
_atom_type_scat_dispersion_imag
_atom_type_scat_source
C C 0.0033 0.0016 'International Tables Vol C Tables 4.2.6.8 and 6.1.1.4'
H H 0.0000 0.0000 'International Tables Vol C Tables 4.2.6.8 and 6.1.1.4'
N N 0.0061 0.0033 'International Tables Vol C Tables 4.2.6.8 and 6.1.1.4'
O O 0.0106 0.0060 'International Tables Vol C Tables 4.2.6.8 and 6.1.1.4'

loop_
_geom_angle_atom_site_label_1
_geom_angle_atom_site_label_2
_geom_angle_atom_site_label_3
_geom_angle
C4 N1 C5 125.0(2)
C4 N1 N2 120.7(2)
C5 N1 N2 112.1(2)
N1 N2 C8 108.3(2)
N1 N2 C7 101.47(18)
C8 N2 C7 114.75(19)
C3 C2 C1 124.6(4)
C2 C3 C4 120.5(3)
O1 C4 N1 119.9(3)
O1 C4 C3 124.3(3)
N1 C4 C3 115.8(3)
O2 C5 N1 125.4(3)
O2 C5 C6 128.6(3)
N1 C5 C6 105.9(3)
C5 C6 C7 103.9(2)
N2 C7 CM2 112.3(2)
N2 C7 CM1 106.5(2)
CM2 C7 CM1 110.2(3)
N2 C7 C6 103.4(2)
CM2 C7 C6 113.9(3)
CM1 C7 C6 110.1(2)
N2 C8 C9 111.0(2)
C10 C9 C14 119.4(3)
C10 C9 C8 119.9(3)
C14 C9 C8 120.7(3)
C9 C10 C11 121.1(3)
C12 C11 C10 120.8(3)
C11 C12 C13 120.7(3)
C12 C13 C18 122.1(3)
C12 C13 C14 119.0(3)
C18 C13 C14 118.9(3)
C15 C14 C13 117.5(3)
C15 C14 C9 123.4(3)
C13 C14 C9 119.1(3)
C16 C15 C14 122.1(3)
C15 C16 C17 120.0(3)
C18 C17 C16 120.1(3)
C17 C18 C13 121.4(3)

loop_
_geom_bond_atom_site_label_1
_geom_bond_atom_site_label_2
_geom_bond_distance
N1 C4 1.389(3)
N1 C5 1.413(3)
N1 N2 1.436(3)
N2 C8 1.495(3)
N2 C7 1.501(3)
O1 C4 1.217(3)
O2 C5 1.201(3)
C1 C2 1.467(5)
C2 C3 1.312(4)
C3 C4 1.458(4)
C5 C6 1.487(4)
C6 C7 1.521(4)
C7 CM2 1.507(4)
C7 CM1 1.519(4)
C8 C9 1.512(4)
C9 C10 1.361(4)
C9 C14 1.424(3)
C10 C11 1.406(4)
C11 C12 1.343(4)
C12 C13 1.410(4)
C13 C18 1.416(4)
C13 C14 1.419(3)
C14 C15 1.404(4)
C15 C16 1.357(4)
C16 C17 1.400(4)
C17 C18 1.342(4)

loop_
_cod_related_entry_id
_cod_related_entry_database
_cod_related_entry_code
1 ChemSpider 9647566
